data_2012516
loop_
_publ_author_name
'Usman, Anwar'
'Razak, Ibrahim Abdul'
'Fun, Hoong-Kun'
'Chantrapromma, Suchada'
'Zhang, Yan'
'Xu, Jian-Hua'

_publ_section_title
;Syn- and anticlinal isomers of
 2a'-acetoxy-1,7'-diacetyl-7',7a'-dihydro-2-oxospiro[1<i>H</i>-indole-3(2<i>H</i>),2'(2a'<i>H</i>)-oxeto[3,2-<i>b</i>]indole]
;
_journal_issue 2
_journal_name_full 'Acta Crystallographica Section C'
_journal_page_first o59
_journal_page_last o62
_journal_paper_doi 10.1107/S0108270101020820
_journal_volume 58
_journal_year 2002
_chemical_formula_iupac 'C22 H18 N2 O6'
_chemical_formula_moiety 'C22 H18 N2 O6'
_chemical_formula_sum 'C22 H18 N2 O6'
_chemical_formula_weight 406.38
_chemical_melting_point 476
_chemical_name_systematic
;
anti-2a'-acetoxy-1,7'-diacetyl-7',7a'-dihydro-2-oxo-
spiro[1H-indole-3(2H),2'(2a'H)oxeto[2,3-b]indole]
;
_space_group_IT_number 33
_symmetry_cell_setting orthorhombic
_symmetry_space_group_name_Hall 'P 2c -2n'
_symmetry_space_group_name_H-M 'P n a 21'
_atom_sites_solution_hydrogens geom
_atom_sites_solution_primary direct
_atom_sites_solution_secondary difmap
_audit_creation_method SHELXL-97
_cell_angle_alpha 90.00
_cell_angle_beta 90.00
_cell_angle_gamma 90.00
_cell_formula_units_Z 8
_cell_length_a 14.5310(2)
_cell_length_b 8.76760(10)
_cell_length_c 30.06790(10)
_cell_measurement_reflns_used 8192
_cell_measurement_temperature 183(2)
_cell_measurement_theta_max 28.35
_cell_measurement_theta_min 2.71
_cell_volume 3830.71(7)
_computing_cell_refinement 'SAINT (Siemens, 1996)'
_computing_data_collection 'SMART (Siemens, 1996)'
_computing_data_reduction SAINT
_computing_molecular_graphics SHELXTL
_computing_publication_material
;
SHELXTL, PARST (Nardelli, 1995) and PLATON (Spek, 1990)
;
_computing_structure_refinement SHELXTL
_computing_structure_solution 'SHELXTL (Sheldrick, 1997)'
_diffrn_ambient_temperature 183(2)
_diffrn_detector_area_resol_mean 8.33
_diffrn_measured_fraction_theta_full .979
_diffrn_measured_fraction_theta_max .979
_diffrn_measurement_device_type 'Siemens SMART CCD area-detector'
_diffrn_measurement_method \w
_diffrn_radiation_monochromator graphite
_diffrn_radiation_source 'fine-focus sealed tube'
_diffrn_radiation_type MoK\a
_diffrn_radiation_wavelength .71073
_diffrn_reflns_av_R_equivalents .0954
_diffrn_reflns_av_sigmaI/netI .0749
_diffrn_reflns_limit_h_max 17
_diffrn_reflns_limit_h_min -16
_diffrn_reflns_limit_k_max 10
_diffrn_reflns_limit_k_min -10
_diffrn_reflns_limit_l_max 35
_diffrn_reflns_limit_l_min -26
_diffrn_reflns_number 17100
_diffrn_reflns_theta_full 25.00
_diffrn_reflns_theta_max 25.00
_diffrn_reflns_theta_min 2.71
_diffrn_standards_decay_% negligible
_diffrn_standards_interval_count none
_diffrn_standards_number 0
_exptl_absorpt_coefficient_mu .104
_exptl_absorpt_correction_T_max .9775
_exptl_absorpt_correction_T_min .9498
_exptl_absorpt_correction_type empirical
_exptl_absorpt_process_details '(SADABS; Sheldrick, 1996)'
_exptl_crystal_colour colorless
_exptl_crystal_density_diffrn 1.409
_exptl_crystal_density_method 'not measured'
_exptl_crystal_description block
_exptl_crystal_F_000 1696
_exptl_crystal_size_max .50
_exptl_crystal_size_mid .30
_exptl_crystal_size_min .22
_refine_diff_density_max .350
_refine_diff_density_min -.363
_refine_ls_extinction_coef .0061(7)
_refine_ls_extinction_expression Fc^*^=kFc[1+0.001xFc^2^\l^3^/sin(2\q)]^-1/4^
_refine_ls_extinction_method SHELXL97
_refine_ls_goodness_of_fit_ref .994
_refine_ls_hydrogen_treatment mixed
_refine_ls_matrix_type full
_refine_ls_number_parameters 547
_refine_ls_number_reflns 3370
_refine_ls_number_restraints 1
_refine_ls_restrained_S_all .994
_refine_ls_R_factor_all .0616
_refine_ls_R_factor_gt .0477
_refine_ls_shift/su_max <0.001
_refine_ls_shift/su_mean .000
_refine_ls_structure_factor_coef Fsqd
_refine_ls_weighting_details 'calc w = 1/[\s^2^(Fo^2^)+(0.0607P)^2^] where P = (Fo^2^+2Fc^2^)/3'
_refine_ls_weighting_scheme calc
_refine_ls_wR_factor_gt .1090
_refine_ls_wR_factor_ref .1146
_reflns_number_gt 2679
_reflns_number_total 3370
_reflns_threshold_expression I>2\s(I)
_cod_data_source_file na1545.cif
_cod_data_source_block II
_cod_depositor_comments
;
The following automatic conversions were performed:
'_symmetry_cell_setting' value 'Orthorhombic' changed to 'orthorhombic'
according to '/home/saulius/struct/CIF-dictionaries/cif_core.dic'
dictionary named 'cif_core.dic' version 2.4.1 from 2010-06-29.

Automatic conversion script
Id: cif_fix_enum 1527 2010-12-29 10:47:43Z saulius 

The following automatic conversions were performed:

'_chemical_melting_point' value '476K' was changed to '476' - the
value should be numeric and without a unit designator.

Automatic conversion script
Id: cif_fix_values 1646 2011-03-28 12:23:43Z adriana 

The following automatic conversions were performed:

'_chemical_melting_point' value '476K' was changed to '476' - the
value should be numeric and without a unit
designator.

'_symmetry_cell_setting' value 'Orthorhombic' changed to
'orthorhombic' according to
/home/saulius/struct/CIF-dictionaries/cif_core.dic dictionary named
'cif_core.dic' version 2.4.1 from 2010-06-29.

Automatic conversion script
Id: cif_fix_values 1715 2011-07-08 13:25:40Z adriana 
;
_cod_database_code 2012516
_cod_database_fobs_code 2012516

loop_
_symmetry_equiv_pos_as_xyz
'x, y, z'
'-x, -y, z+1/2'
'x+1/2, -y+1/2, z'
'-x+1/2, y+1/2, z+1/2'

loop_
_atom_site_label
_atom_site_fract_x
_atom_site_fract_y
_atom_site_fract_z
_atom_site_U_iso_or_equiv
_atom_site_adp_type
_atom_site_calc_flag
_atom_site_refinement_flags
_atom_site_occupancy
_atom_site_disorder_assembly
_atom_site_disorder_group
_atom_site_type_symbol
O1A .7304(3) .6188(4) .14474(12) .0458(10) Uani d . 1 . . O
O2A .7143(2) .6640(4) .46003(11) .0415(9) Uani d . 1 . . O
O3A .81028(19) .2835(4) .32003(11) .0216(7) Uani d . 1 . . O
O4A .8687(2) .3511(4) .25386(11) .0327(8) Uani d . 1 . . O
O5A .7188(3) .7506(4) .27846(18) .0421(13) Uani d . 1 . . O
O6A .63362(18) .5079(4) .32948(10) .0263(7) Uani d . 1 . . O
N1A .7295(2) .5437(4) .39408(12) .0237(8) Uani d . 1 . . N
N2A .7076(2) .5785(4) .21867(12) .0260(9) Uani d . 1 . . N
C1A .6739(3) .4266(5) .21550(14) .0220(10) Uani d . 1 . . C
C2A .6525(3) .3414(6) .17825(16) .0304(12) Uani d . 1 . . C
H2A .6616 .3799 .1498 .037 Uiso calc R 1 . . H
C3A .6169(3) .1970(7) .18490(18) .0334(13) Uani d . 1 . . C
H3A .6026 .1377 .1602 .040 Uiso calc R 1 . . H
C4A .6018(3) .1378(6) .22639(16) .0304(11) Uani d . 1 . . C
H4A .5766 .0409 .2295 .037 Uiso calc R 1 . . H
C5A .6245(3) .2233(6) .26400(19) .0255(12) Uani d . 1 . . C
H5A .6157 .1842 .2924 .031 Uiso calc R 1 . . H
C6A .6603(3) .3668(5) .25788(14) .0219(10) Uani d . 1 . . C
C7A .6925(3) .4793(5) .29180(15) .0217(10) Uani d . 1 . . C
C8A .7088(3) .6241(6) .26397(15) .0268(11) Uani d . 1 . . C
C9A .6984(3) .4401(5) .36058(13) .0193(10) Uani d . 1 . . C
H9A .6797 .3400 .3719 .023 Uiso calc R 1 . . H
C10A .8103(3) .6195(5) .37807(15) .0253(10) Uani d . 1 . . C
C11A .8587(4) .7380(6) .3974(2) .0353(16) Uani d . 1 . . C
H11A .8416 .7782 .4249 .042 Uiso calc R 1 . . H
C12A .9334(4) .7939(7) .3743(2) .0419(14) Uani d . 1 . . C
H12A .9661 .8749 .3866 .050 Uiso calc R 1 . . H
C13A .9615(4) .7368(6) .3346(3) .0384(18) Uani d . 1 . . C
H13A 1.0125 .7783 .3203 .046 Uiso calc R 1 . . H
C14A .9139(3) .6163(5) .31553(17) .0317(12) Uani d . 1 . . C
H14A .9325 .5758 .2884 .038 Uiso calc R 1 . . H
C15A .8380(3) .5571(5) .33765(14) .0211(10) Uani d . 1 . . C
C16A .7722(3) .4340(5) .32429(14) .0195(9) Uani d . 1 . . C
C17A .6873(3) .5665(6) .43408(16) .0288(11) Uani d . 1 . . C
C18A .6062(3) .4671(6) .44511(16) .0367(13) Uani d . 1 . . C
H18A .5692 .4531 .4190 .055 Uiso calc R 1 . . H
H18B .5700 .5150 .4679 .055 Uiso calc R 1 . . H
H18C .6275 .3698 .4555 .055 Uiso calc R 1 . . H
C19A .8589(3) .2562(5) .2826(2) .0264(15) Uani d . 1 . . C
C20A .8977(4) .0982(6) .2829(2) .0442(14) Uani d . 1 . . C
H20A .8794 .0471 .3098 .066 Uiso calc R 1 . . H
H20B .9636 .1031 .2816 .066 Uiso calc R 1 . . H
H20C .8749 .0428 .2577 .066 Uiso calc R 1 . . H
C21A .7357(3) .6703(7) .1820(2) .0368(14) Uani d . 1 . . C
C22A .7711(5) .8254(7) .1917(2) .063(2) Uani d . 1 . . C
H22A .7220 .8876 .2031 .095 Uiso calc R 1 . . H
H22B .7949 .8701 .1650 .095 Uiso calc R 1 . . H
H22C .8192 .8188 .2135 .095 Uiso calc R 1 . . H
O1B .5337(3) 1.1281(4) .67895(12) .0512(11) Uani d . 1 . . O
O2B .5442(3) 1.1664(4) .36560(11) .0427(10) Uani d . 1 . . O
O3B .44771(19) .7850(4) .50565(11) .0229(7) Uani d . 1 . . O
O4B .3893(2) .8503(4) .57205(11) .0315(8) Uani d . 1 . . O
O5B .5423(3) 1.2516(4) .54575(16) .0401(13) Uani d . 1 . . O
O6B .62566(18) 1.0055(4) .49494(10) .0270(7) Uani d . 1 . . O
N1B .5274(2) 1.0434(4) .43059(11) .0218(8) Uani d . 1 . . N
N2B .5526(2) 1.0838(4) .60538(12) .0243(9) Uani d . 1 . . N
C1B .5861(3) .9297(5) .60915(15) .0213(10) Uani d . 1 . . C
C2B .6071(3) .8478(6) .64700(17) .0288(12) Uani d . 1 . . C
H2B .5978 .8881 .6753 .035 Uiso calc R 1 . . H
C3B .6430(3) .7019(7) .64092(17) .0321(12) Uani d . 1 . . C
H3B .6576 .6438 .6658 .038 Uiso calc R 1 . . H
C4B .6577(3) .6407(6) .59931(17) .0327(11) Uani d . 1 . . C
H4B .6830 .5438 .5964 .039 Uiso calc R 1 . . H
C5B .6345(3) .7242(6) .56168(19) .0263(12) Uani d . 1 . . C
H5B .6431 .6835 .5334 .032 Uiso calc R 1 . . H
C6B .5987(3) .8679(5) .56695(14) .0202(9) Uani d . 1 . . C
C7B .5669(3) .9804(5) .53342(13) .0207(10) Uani d . 1 . . C
C8B .5511(3) 1.1245(5) .56037(16) .0255(10) Uani d . 1 . . C
C9B .5594(3) .9381(5) .46465(14) .0212(10) Uani d . 1 . . C
H9B .5770 .8375 .4533 .025 Uiso calc R 1 . . H
C10B .4477(3) 1.1196(5) .44709(15) .0239(10) Uani d . 1 . . C
C11B .3995(4) 1.2400(5) .4274(2) .0345(16) Uani d . 1 . . C
H11B .4169 1.2800 .4000 .041 Uiso calc R 1 . . H
C12B .3242(4) 1.2972(7) .4506(2) .0430(14) Uani d . 1 . . C
H12B .2910 1.3779 .4386 .052 Uiso calc R 1 . . H
C13B .2973(4) 1.2370(6) .4914(3) .0408(19) Uani d . 1 . . C
H13B .2468 1.2776 .5062 .049 Uiso calc R 1 . . H
C14B .3454(3) 1.1171(5) .50984(16) .0292(11) Uani d . 1 . . C
H14B .3274 1.0763 .5370 .035 Uiso calc R 1 . . H
C15B .4205(3) 1.0583(5) .48757(14) .0223(10) Uani d . 1 . . C
C16B .4865(3) .9341(5) .50064(14) .0185(9) Uani d . 1 . . C
C17B .5714(3) 1.0663(6) .39114(15) .0278(11) Uani d . 1 . . C
C18B .6518(3) .9683(6) .38024(17) .0373(13) Uani d . 1 . . C
H18E .6774 .9277 .4072 .056 Uiso calc R 1 . . H
H18D .6975 1.0279 .3651 .056 Uiso calc R 1 . . H
H18F .6323 .8860 .3614 .056 Uiso calc R 1 . . H
C19B .3977(3) .7564(5) .5435(2) .0245(14) Uani d . 1 . . C
C20B .3605(4) .5996(6) .54192(18) .0389(13) Uani d . 1 . . C
H20F .4098 .5288 .5370 .058 Uiso calc R 1 . . H
H20D .3167 .5918 .5181 .058 Uiso calc R 1 . . H
H20E .3307 .5765 .5696 .058 Uiso calc R 1 . . H
C21B .5279(3) 1.1763(6) .64151(18) .0333(12) Uani d . 1 . . C
C22B .4918(4) 1.3324(6) .6317(2) .0465(16) Uani d . 1 . . C
H22D .4390 1.3246 .6126 .070 Uiso calc R 1 . . H
H22E .5387 1.3914 .6172 .070 Uiso calc R 1 . . H
H22F .4744 1.3814 .6590 .070 Uiso calc R 1 . . H

loop_
_atom_site_aniso_label
_atom_site_aniso_U_11
_atom_site_aniso_U_22
_atom_site_aniso_U_33
_atom_site_aniso_U_12
_atom_site_aniso_U_13
_atom_site_aniso_U_23
O1A .053(2) .058(3) .027(2) .0041(19) .0058(17) .0168(19)
O2A .057(2) .044(2) .0231(19) .0061(18) -.0035(17) -.0125(17)
O3A .0253(15) .0221(16) .0175(18) .0043(14) .0032(14) .0012(16)
O4A .0328(18) .048(2) .0174(18) .0034(16) .0070(15) .0053(16)
O5A .063(3) .020(3) .043(3) .0025(16) -.013(2) -.0004(15)
O6A .0201(14) .041(2) .0183(16) .0061(14) -.0013(13) -.0023(15)
N1A .0276(19) .028(2) .015(2) .0017(16) .0021(16) -.0007(16)
N2A .032(2) .028(2) .018(2) .0033(17) .0002(17) .0069(17)
C1A .020(2) .030(3) .016(2) .0037(19) .0014(18) .0037(19)
C2A .033(3) .042(3) .016(3) .003(2) -.001(2) .002(2)
C3A .033(3) .052(4) .015(3) -.006(3) -.008(2) -.005(3)
C4A .030(2) .030(3) .031(3) -.005(2) -.001(2) -.003(2)
C5A .028(2) .032(3) .017(3) -.001(2) .000(2) .002(2)
C6A .019(2) .031(3) .015(2) .0004(19) -.0016(18) -.001(2)
C7A .021(2) .028(3) .016(2) .0002(19) .0005(18) .0015(19)
C8A .031(2) .029(3) .021(3) .005(2) -.004(2) .003(2)
C9A .026(2) .023(3) .009(2) .0002(19) -.0003(17) -.0011(17)
C10A .025(2) .023(3) .028(3) .0013(19) -.0063(19) .001(2)
C11A .040(3) .035(4) .030(4) .001(2) -.019(3) -.005(2)
C12A .039(3) .032(3) .054(4) -.007(3) -.022(3) .008(3)
C13A .027(3) .030(4) .058(5) -.008(2) -.006(3) .014(3)
C14A .025(2) .032(3) .037(3) -.001(2) -.001(2) .009(2)
C15A .020(2) .022(2) .021(2) .0016(18) -.0021(18) .0033(19)
C16A .024(2) .021(2) .013(2) .0027(18) .0007(18) .0008(18)
C17A .033(2) .035(3) .018(2) .013(2) .000(2) -.001(2)
C18A .038(3) .051(4) .021(3) .011(2) .006(2) .002(2)
C19A .023(3) .037(4) .019(4) .0029(19) -.001(2) -.006(2)
C20A .048(3) .039(3) .045(3) .015(2) .003(3) -.006(3)
C21A .033(3) .040(4) .037(3) .011(2) .006(3) .021(3)
C22A .087(5) .033(4) .070(5) .001(3) .039(4) .013(3)
O1B .085(3) .045(2) .023(2) -.005(2) .017(2) -.0062(17)
O2B .059(2) .046(3) .024(2) -.0088(18) .0019(17) .0173(18)
O3B .0261(16) .0289(17) .0137(18) -.0044(14) .0014(14) .0018(17)
O4B .0297(17) .044(2) .0208(19) -.0069(15) .0049(14) -.0009(16)
O5B .060(2) .028(3) .032(3) -.0061(16) -.011(2) .0041(15)
O6B .0230(15) .044(2) .0144(15) -.0061(14) .0025(13) .0072(14)
N1B .0288(19) .025(2) .0117(19) -.0006(16) -.0008(16) .0053(16)
N2B .0281(19) .024(2) .020(2) -.0037(16) -.0019(17) -.0023(17)
C1B .020(2) .026(3) .018(2) -.0019(18) -.0043(18) -.0003(19)
C2B .031(2) .040(3) .015(3) -.008(2) -.007(2) .001(2)
C3B .034(3) .034(3) .028(3) -.001(2) -.006(2) .014(3)
C4B .036(3) .033(3) .029(3) .005(2) .002(2) .009(2)
C5B .024(2) .035(3) .021(3) .002(2) .002(2) .002(2)
C6B .021(2) .025(3) .014(2) -.0045(19) -.0023(18) .001(2)
C7B .021(2) .028(3) .013(2) -.0059(19) .0015(17) .0047(18)
C8B .026(2) .024(3) .026(3) -.0058(19) -.007(2) .004(2)
C9B .021(2) .025(3) .017(2) -.0004(19) -.0014(18) .0061(19)
C10B .029(2) .021(3) .021(2) -.0032(19) -.0077(19) -.0008(19)
C11B .044(3) .023(3) .036(4) -.002(2) -.013(3) .004(2)
C12B .044(3) .026(3) .059(4) .013(3) -.018(3) .001(3)
C13B .029(3) .040(4) .053(5) .010(2) -.008(3) -.008(3)
C14B .027(2) .034(3) .027(3) .001(2) -.002(2) -.004(2)
C15B .024(2) .024(3) .019(2) -.0017(18) -.0062(18) -.0031(19)
C16B .022(2) .021(2) .012(2) -.0021(17) -.0006(18) .0013(17)
C17B .035(2) .035(3) .013(2) -.013(2) -.003(2) .001(2)
C18B .042(3) .047(4) .023(3) -.008(3) .010(2) .001(3)
C19B .022(2) .037(4) .014(3) -.0053(19) -.002(2) .004(2)
C20B .047(3) .040(3) .030(3) -.015(2) .004(2) .008(2)
C21B .035(3) .035(3) .030(3) -.010(2) .011(2) -.006(2)
C22B .050(3) .041(4) .048(4) .011(3) .004(3) -.015(3)

loop_
_atom_type_symbol
_atom_type_description
_atom_type_scat_dispersion_real
_atom_type_scat_dispersion_imag
_atom_type_scat_source
C C .0033 .0000 'International Tables Vol C Tables 4.2.6.8 and 6.1.1.4'
H H .0000 .0000 'International Tables Vol C Tables 4.2.6.8 and 6.1.1.4'
N N .0061 .0000 'International Tables Vol C Tables 4.2.6.8 and 6.1.1.4'
O O .0106 .0000 'International Tables Vol C Tables 4.2.6.8 and 6.1.1.4'

loop_
_geom_angle_atom_site_label_1
_geom_angle_atom_site_label_2
_geom_angle_atom_site_label_3
_geom_angle
C19A O3A C16A 116.1(4)
C7A O6A C9A 92.9(3)
C17A N1A C9A 124.9(4)
C17A N1A C10A 126.6(4)
C9A N1A C10A 108.5(3)
C8A N2A C1A 109.4(3)
C8A N2A C21A 125.5(4)
C1A N2A C21A 125.1(4)
C2A C1A C6A 120.5(4)
C2A C1A N2A 129.6(4)
C6A C1A N2A 109.9(4)
C1A C2A C3A 117.5(5)
C1A C2A H2A 121.2
C3A C2A H2A 121.2
C4A C3A C2A 122.6(5)
C4A C3A H3A 118.7
C2A C3A H3A 118.7
C3A C4A C5A 119.8(5)
C3A C4A H4A 120.1
C5A C4A H4A 120.1
C6A C5A C4A 118.2(5)
C6A C5A H5A 120.9
C4A C5A H5A 120.9
C5A C6A C1A 121.4(4)
C5A C6A C7A 129.2(4)
C1A C6A C7A 109.4(4)
O6A C7A C6A 117.7(3)
O6A C7A C8A 112.1(4)
C6A C7A C8A 102.8(4)
O6A C7A C16A 89.6(3)
C6A C7A C16A 119.3(4)
C8A C7A C16A 115.8(3)
O5A C8A N2A 127.6(5)
O5A C8A C7A 125.7(5)
N2A C8A C7A 106.7(4)
N1A C9A O6A 113.5(4)
N1A C9A C16A 107.6(3)
O6A C9A C16A 90.6(3)
N1A C9A H9A 114.3
O6A C9A H9A 114.3
C16A C9A H9A 114.3
C11A C10A C15A 121.1(5)
C11A C10A N1A 128.6(5)
C15A C10A N1A 110.3(4)
C12A C11A C10A 117.0(6)
C12A C11A H11A 121.5
C10A C11A H11A 121.5
C13A C12A C11A 123.3(6)
C13A C12A H12A 118.3
C11A C12A H12A 118.3
C12A C13A C14A 119.6(5)
C12A C13A H13A 120.2
C14A C13A H13A 120.2
C13A C14A C15A 118.9(5)
C13A C14A H14A 120.6
C15A C14A H14A 120.6
C14A C15A C10A 120.0(4)
C14A C15A C16A 130.4(4)
C10A C15A C16A 109.5(4)
O3A C16A C15A 116.2(3)
O3A C16A C9A 111.4(3)
C15A C16A C9A 103.4(3)
O3A C16A C7A 117.5(4)
C15A C16A C7A 117.2(3)
C9A C16A C7A 85.2(3)
O2A C17A N1A 121.4(5)
O2A C17A C18A 121.1(5)
N1A C17A C18A 117.5(4)
C17A C18A H18A 109.5
C17A C18A H18B 109.5
H18A C18A H18B 109.5
C17A C18A H18C 109.5
H18A C18A H18C 109.5
H18B C18A H18C 109.5
O4A C19A O3A 122.4(4)
O4A C19A C20A 126.7(5)
O3A C19A C20A 110.9(5)
C19A C20A H20A 109.5
C19A C20A H20B 109.5
H20A C20A H20B 109.5
C19A C20A H20C 109.5
H20A C20A H20C 109.5
H20B C20A H20C 109.5
O1A C21A N2A 119.2(5)
O1A C21A C22A 123.2(5)
N2A C21A C22A 117.6(5)
C21A C22A H22A 109.5
C21A C22A H22B 109.5
H22A C22A H22B 109.5
C21A C22A H22C 109.5
H22A C22A H22C 109.5
H22B C22A H22C 109.5
C19B O3B C16B 117.5(4)
C9B O6B C7B 92.7(3)
C17B N1B C10B 127.9(4)
C17B N1B C9B 123.8(4)
C10B N1B C9B 108.2(3)
C8B N2B C21B 126.7(4)
C8B N2B C1B 108.7(3)
C21B N2B C1B 124.6(4)
C2B C1B C6B 121.4(4)
C2B C1B N2B 128.9(4)
C6B C1B N2B 109.7(4)
C1B C2B C3B 116.9(5)
C1B C2B H2B 121.6
C3B C2B H2B 121.6
C4B C3B C2B 122.3(5)
C4B C3B H3B 118.8
C2B C3B H3B 118.8
C3B C4B C5B 119.7(5)
C3B C4B H4B 120.1
C5B C4B H4B 120.1
C6B C5B C4B 118.8(5)
C6B C5B H5B 120.6
C4B C5B H5B 120.6
C5B C6B C1B 120.8(4)
C5B C6B C7B 130.5(5)
C1B C6B C7B 108.6(4)
O6B C7B C6B 117.2(3)
O6B C7B C8B 112.8(3)
C6B C7B C8B 103.7(4)
O6B C7B C16B 88.7(3)
C6B C7B C16B 118.9(4)
C8B C7B C16B 115.8(3)
O5B C8B N2B 126.2(5)
O5B C8B C7B 126.2(5)
N2B C8B C7B 107.6(4)
O6B C9B N1B 113.3(4)
O6B C9B C16B 91.4(3)
N1B C9B C16B 107.1(3)
O6B C9B H9B 114.2
N1B C9B H9B 114.2
C16B C9B H9B 114.2
C15B C10B C11B 121.4(5)
C15B C10B N1B 110.8(4)
C11B C10B N1B 127.8(5)
C12B C11B C10B 117.0(6)
C12B C11B H11B 121.5
C10B C11B H11B 121.5
C13B C12B C11B 121.8(5)
C13B C12B H12B 119.1
C11B C12B H12B 119.1
C14B C13B C12B 120.2(5)
C14B C13B H13B 119.9
C12B C13B H13B 119.9
C13B C14B C15B 119.3(5)
C13B C14B H14B 120.3
C15B C14B H14B 120.3
C14B C15B C10B 120.4(4)
C14B C15B C16B 130.4(4)
C10B C15B C16B 109.2(4)
O3B C16B C15B 116.0(3)
O3B C16B C9B 111.8(3)
C15B C16B C9B 104.0(3)
O3B C16B C7B 117.4(3)
C15B C16B C7B 116.6(3)
C9B C16B C7B 85.6(3)
O2B C17B N1B 119.9(4)
O2B C17B C18B 121.8(4)
N1B C17B C18B 118.4(4)
C17B C18B H18E 109.5
C17B C18B H18D 109.5
H18E C18B H18D 109.5
C17B C18B H18F 109.5
H18E C18B H18F 109.5
H18D C18B H18F 109.5
O4B C19B O3B 121.5(4)
O4B C19B C20B 128.8(5)
O3B C19B C20B 109.7(5)
C19B C20B H20F 109.5
C19B C20B H20D 109.5
H20F C20B H20D 109.5
C19B C20B H20E 109.5
H20F C20B H20E 109.5
H20D C20B H20E 109.5
O1B C21B N2B 120.2(5)
O1B C21B C22B 122.0(5)
N2B C21B C22B 117.8(5)
C21B C22B H22D 109.5
C21B C22B H22E 109.5
H22D C22B H22E 109.5
C21B C22B H22F 109.5
H22D C22B H22F 109.5
H22E C22B H22F 109.5

loop_
_geom_bond_atom_site_label_1
_geom_bond_atom_site_label_2
_geom_bond_site_symmetry_2
_geom_bond_distance
_geom_bond_publ_flag
O1A C21A . 1.210(7) ?
O2A C17A . 1.222(6) ?
O3A C19A . 1.350(7) ?
O3A C16A . 1.436(5) ?
O4A C19A . 1.209(7) ?
O5A C8A . 1.200(6) ?
O6A C7A . 1.442(5) yes
O6A C9A . 1.453(5) yes
N1A C17A . 1.365(6) ?
N1A C9A . 1.430(5) ?
N1A C10A . 1.433(6) ?
N2A C8A . 1.420(6) ?
N2A C1A . 1.422(6) ?
N2A C21A . 1.426(7) ?
C1A C2A . 1.382(6) ?
C1A C6A . 1.392(6) ?
C2A C3A . 1.382(8) ?
C2A H2A . .9300 ?
C3A C4A . 1.369(7) ?
C3A H3A . .9300 ?
C4A C5A . 1.396(7) ?
C4A H4A . .9300 ?
C5A C6A . 1.374(7) ?
C5A H5A . .9300 ?
C6A C7A . 1.494(6) ?
C7A C8A . 1.539(6) ?
C7A C16A . 1.567(6) yes
C9A C16A . 1.531(6) yes
C9A H9A . .9800 ?
C10A C11A . 1.383(7) ?
C10A C15A . 1.392(6) ?
C11A C12A . 1.379(8) ?
C11A H11A . .9300 ?
C12A C13A . 1.358(10) ?
C12A H12A . .9300 ?
C13A C14A . 1.387(8) ?
C13A H13A . .9300 ?
C14A C15A . 1.389(6) ?
C14A H14A . .9300 ?
C15A C16A . 1.497(6) ?
C17A C18A . 1.503(7) ?
C18A H18A . .9600 ?
C18A H18B . .9600 ?
C18A H18C . .9600 ?
C19A C20A . 1.496(7) ?
C20A H20A . .9600 ?
C20A H20B . .9600 ?
C20A H20C . .9600 ?
C21A C22A . 1.483(9) ?
C22A H22A . .9600 ?
C22A H22B . .9600 ?
C22A H22C . .9600 ?
O1B C21B . 1.205(7) ?
O2B C17B . 1.231(6) ?
O3B C19B . 1.374(6) ?
O3B C16B . 1.431(5) ?
O4B C19B . 1.196(6) ?
O5B C8B . 1.205(6) ?
O6B C9B . 1.452(5) yes
O6B C7B . 1.455(5) yes
N1B C17B . 1.363(6) ?
N1B C10B . 1.426(6) ?
N1B C9B . 1.455(5) ?
N2B C8B . 1.400(6) ?
N2B C21B . 1.402(6) ?
N2B C1B . 1.441(6) ?
C1B C2B . 1.380(7) ?
C1B C6B . 1.392(6) ?
C2B C3B . 1.393(8) ?
C2B H2B . .9300 ?
C3B C4B . 1.378(7) ?
C3B H3B . .9300 ?
C4B C5B . 1.390(7) ?
C4B H4B . .9300 ?
C5B C6B . 1.372(7) ?
C5B H5B . .9300 ?
C6B C7B . 1.485(6) ?
C7B C8B . 1.518(7) ?
C7B C16B . 1.581(6) yes
C9B C16B . 1.515(6) yes
C9B H9B . .9800 ?
C10B C15B . 1.388(6) ?
C10B C11B . 1.399(7) ?
C11B C12B . 1.392(8) ?
C11B H11B . .9300 ?
C12B C13B . 1.389(10) ?
C12B H12B . .9300 ?
C13B C14B . 1.379(7) ?
C13B H13B . .9300 ?
C14B C15B . 1.381(6) ?
C14B H14B . .9300 ?
C15B C16B . 1.503(6) ?
C17B C18B . 1.486(7) ?
C18B H18E . .9600 ?
C18B H18D . .9600 ?
C18B H18F . .9600 ?
C19B C20B . 1.478(7) ?
C20B H20F . .9600 ?
C20B H20D . .9600 ?
C20B H20E . .9600 ?
C21B C22B . 1.495(8) ?
C22B H22D . .9600 ?
C22B H22E . .9600 ?
C22B H22F . .9600 ?

loop_
_geom_hbond_atom_site_label_D
_geom_hbond_atom_site_label_H
_geom_hbond_atom_site_label_A
_geom_hbond_site_symmetry_A
_geom_hbond_distance_DH
_geom_hbond_distance_HA
_geom_hbond_distance_DA
_geom_hbond_angle_DHA
_geom_hbond_publ_flag
C2B H2B O4A 4_655 .93 2.43 3.232(6) 144 yes
C5A H5A O2B 1_545 .93 2.44 3.308(7) 156 yes
C5B H5B O2A 1_555 .93 2.44 3.311(6) 155 yes
C9A H9A O2B 1_545 .98 2.50 3.287(6) 138 yes
C9B H9B O2A 1_555 .98 2.52 3.296(5) 136 yes
C13A H13A O6A 3_565 .93 2.59 3.360(6) 141 yes
C14A H14A O4A 1_555 .93 2.41 3.046(6) 125 yes
C14B H14B O4B 1_555 .93 2.42 3.062(6) 126 yes

loop_
_geom_torsion_atom_site_label_1
_geom_torsion_atom_site_label_2
_geom_torsion_atom_site_label_3
_geom_torsion_atom_site_label_4
_geom_torsion
C8A N2A C1A C2A 172.9(4)
C21A N2A C1A C2A -7.1(7)
C8A N2A C1A C6A -5.0(5)
C21A N2A C1A C6A 175.0(4)
C6A C1A C2A C3A .4(7)
N2A C1A C2A C3A -177.3(4)
C1A C2A C3A C4A .6(8)
C2A C3A C4A C5A -1.4(8)
C3A C4A C5A C6A 1.0(7)
C4A C5A C6A C1A .0(6)
C4A C5A C6A C7A -178.1(4)
C2A C1A C6A C5A -.7(6)
N2A C1A C6A C5A 177.4(4)
C2A C1A C6A C7A 177.7(4)
N2A C1A C6A C7A -4.2(5)
C9A O6A C7A C6A 113.2(4)
C9A O6A C7A C8A -127.9(4)
C9A O6A C7A C16A -10.1(3)
C5A C6A C7A O6A -47.3(6)
C1A C6A C7A O6A 134.4(4)
C5A C6A C7A C8A -171.0(4)
C1A C6A C7A C8A 10.7(4)
C5A C6A C7A C16A 59.3(6)
C1A C6A C7A C16A -119.0(4)
C1A N2A C8A O5A -167.1(5)
C21A N2A C8A O5A 13.0(7)
C1A N2A C8A C7A 11.6(4)
C21A N2A C8A C7A -168.3(4)
O6A C7A C8A O5A 38.0(6)
C6A C7A C8A O5A 165.4(5)
C16A C7A C8A O5A -62.8(6)
O6A C7A C8A N2A -140.7(3)
C6A C7A C8A N2A -13.4(4)
C16A C7A C8A N2A 118.5(4)
C17A N1A C9A O6A 89.1(5)
C10A N1A C9A O6A -89.9(4)
C17A N1A C9A C16A -172.3(4)
C10A N1A C9A C16A 8.7(5)
C7A O6A C9A N1A 119.9(4)
C7A O6A C9A C16A 10.4(3)
C17A N1A C10A C11A -5.3(8)
C9A N1A C10A C11A 173.7(5)
C17A N1A C10A C15A 174.7(4)
C9A N1A C10A C15A -6.4(5)
C15A C10A C11A C12A 1.9(7)
N1A C10A C11A C12A -178.1(5)
C10A C11A C12A C13A -1.2(8)
C11A C12A C13A C14A .1(9)
C12A C13A C14A C15A .2(8)
C13A C14A C15A C10A .5(7)
C13A C14A C15A C16A 177.0(5)
C11A C10A C15A C14A -1.6(7)
N1A C10A C15A C14A 178.4(4)
C11A C10A C15A C16A -178.8(4)
N1A C10A C15A C16A 1.2(5)
C19A O3A C16A C15A -77.4(5)
C19A O3A C16A C9A 164.6(4)
C19A O3A C16A C7A 68.6(5)
C14A C15A C16A O3A 64.8(6)
C10A C15A C16A O3A -118.4(4)
C14A C15A C16A C9A -172.9(4)
C10A C15A C16A C9A 3.9(4)
C14A C15A C16A C7A -81.4(6)
C10A C15A C16A C7A 95.4(4)
N1A C9A C16A O3A 117.8(4)
O6A C9A C16A O3A -127.3(3)
N1A C9A C16A C15A -7.6(4)
O6A C9A C16A C15A 107.3(3)
N1A C9A C16A C7A -124.4(4)
O6A C9A C16A C7A -9.5(3)
O6A C7A C16A O3A 121.3(4)
C6A C7A C16A O3A -.6(6)
C8A C7A C16A O3A -124.2(4)
O6A C7A C16A C15A -93.0(4)
C6A C7A C16A C15A 145.0(4)
C8A C7A C16A C15A 21.5(5)
O6A C7A C16A C9A 9.6(3)
C6A C7A C16A C9A -112.4(4)
C8A C7A C16A C9A 124.1(4)
C9A N1A C17A O2A -175.2(4)
C10A N1A C17A O2A 3.6(7)
C9A N1A C17A C18A 4.7(6)
C10A N1A C17A C18A -176.4(4)
C16A O3A C19A O4A -1.4(7)
C16A O3A C19A C20A 177.9(4)
C8A N2A C21A O1A -179.2(4)
C1A N2A C21A O1A .8(7)
C8A N2A C21A C22A 1.4(7)
C1A N2A C21A C22A -178.6(5)
C8B N2B C1B C2B 173.3(4)
C21B N2B C1B C2B -5.5(7)
C8B N2B C1B C6B -4.8(5)
C21B N2B C1B C6B 176.4(4)
C6B C1B C2B C3B 1.1(6)
N2B C1B C2B C3B -176.8(4)
C1B C2B C3B C4B .3(7)
C2B C3B C4B C5B -1.4(8)
C3B C4B C5B C6B 1.1(7)
C4B C5B C6B C1B .4(7)
C4B C5B C6B C7B -178.9(4)
C2B C1B C6B C5B -1.5(6)
N2B C1B C6B C5B 176.8(4)
C2B C1B C6B C7B 177.9(4)
N2B C1B C6B C7B -3.8(5)
C9B O6B C7B C6B 112.5(4)
C9B O6B C7B C8B -127.1(4)
C9B O6B C7B C16B -9.5(3)
C5B C6B C7B O6B -45.6(6)
C1B C6B C7B O6B 135.1(4)
C5B C6B C7B C8B -170.6(4)
C1B C6B C7B C8B 10.1(4)
C5B C6B C7B C16B 59.2(6)
C1B C6B C7B C16B -120.2(4)
C21B N2B C8B O5B 12.4(7)
C1B N2B C8B O5B -166.4(4)
C21B N2B C8B C7B -170.1(4)
C1B N2B C8B C7B 11.1(4)
O6B C7B C8B O5B 36.7(6)
C6B C7B C8B O5B 164.6(4)
C16B C7B C8B O5B -63.4(6)
O6B C7B C8B N2B -140.8(3)
C6B C7B C8B N2B -12.9(4)
C16B C7B C8B N2B 119.1(4)
C7B O6B C9B N1B 119.3(4)
C7B O6B C9B C16B 10.0(3)
C17B N1B C9B O6B 86.6(5)
C10B N1B C9B O6B -90.4(4)
C17B N1B C9B C16B -174.1(4)
C10B N1B C9B C16B 8.9(5)
C17B N1B C10B C15B 176.6(4)
C9B N1B C10B C15B -6.5(5)
C17B N1B C10B C11B -3.3(8)
C9B N1B C10B C11B 173.6(5)
C15B C10B C11B C12B 1.2(7)
N1B C10B C11B C12B -178.9(5)
C10B C11B C12B C13B -.6(9)
C11B C12B C13B C14B -.1(9)
C12B C13B C14B C15B .3(8)
C13B C14B C15B C10B .3(7)
C13B C14B C15B C16B 177.3(5)
C11B C10B C15B C14B -1.1(7)
N1B C10B C15B C14B 179.0(4)
C11B C10B C15B C16B -178.7(4)
N1B C10B C15B C16B 1.4(5)
C19B O3B C16B C15B -76.1(5)
C19B O3B C16B C9B 164.8(4)
C19B O3B C16B C7B 68.3(5)
C14B C15B C16B O3B 63.5(6)
C10B C15B C16B O3B -119.2(4)
C14B C15B C16B C9B -173.3(4)
C10B C15B C16B C9B 4.0(5)
C14B C15B C16B C7B -81.2(6)
C10B C15B C16B C7B 96.1(4)
O6B C9B C16B O3B -126.9(3)
N1B C9B C16B O3B 118.2(4)
O6B C9B C16B C15B 107.1(3)
N1B C9B C16B C15B -7.8(4)
O6B C9B C16B C7B -9.2(3)
N1B C9B C16B C7B -124.1(4)
O6B C7B C16B O3B 121.5(4)
C6B C7B C16B O3B .8(5)
C8B C7B C16B O3B -123.8(4)
O6B C7B C16B C15B -94.3(4)
C6B C7B C16B C15B 145.0(4)
C8B C7B C16B C15B 20.5(5)
O6B C7B C16B C9B 9.2(3)
C6B C7B C16B C9B -111.5(4)
C8B C7B C16B C9B 123.9(4)
C10B N1B C17B O2B 2.4(7)
C9B N1B C17B O2B -174.1(4)
C10B N1B C17B C18B -177.7(4)
C9B N1B C17B C18B 5.9(6)
C16B O3B C19B O4B -2.5(7)
C16B O3B C19B C20B 177.8(4)
C8B N2B C21B O1B -178.9(4)
C1B N2B C21B O1B -.3(7)
C8B N2B C21B C22B 3.2(7)
C1B N2B C21B C22B -178.2(4)
